data_7704669
loop_
_publ_author_name
'Balakrishnan, Nithya'
'Haribabu, Jebiti'
'Dhanabalan, Ananda Krishnan'
'Swaminathan, Srividya'
'Sun, Sijia'
'Dibwe, Dya Fita'
'Bhuvanesh, Nattamai'
'Awale, Suresh'
'Karvembu, Ramasamy'

_publ_section_title
;
 Thiosemicarbazone(s)-anchored water soluble mono- and bimetallic Cu(ii)
 complexes: enzyme-like activities, biomolecular interactions, anticancer
 property and real-time live cytotoxicity.
;
_journal_issue 27
_journal_name_full 'Dalton transactions (Cambridge, England : 2003)'
_journal_page_first 9411
_journal_page_last 9424
_journal_paper_doi 10.1039/d0dt01309a
_journal_volume 49
_journal_year 2020
_chemical_formula_moiety 'C11 H9 Cl2 Cu N3 O2 S, 0.34(H2 O)'
_chemical_formula_sum 'C11 H9.68 Cl2 Cu N3 O2.34 S'
_chemical_formula_weight 387.84
_space_group_crystal_system monoclinic
_space_group_IT_number 14
_space_group_name_Hall '-P 2yn'
_space_group_name_H-M_alt 'P 1 21/n 1'
_atom_sites_solution_hydrogens mixed
_atom_sites_solution_primary direct
_audit_block_doi 10.5517/ccdc.csd.cc23sby6
_audit_creation_date 2017-01-04
_audit_creation_method
;
Olex2 1.2-beta
(compiled 2016.02.19 svn.r3266 for OlexSys, GUI svn.r5155)
;
_audit_update_record
;
2019-10-17 deposited with the CCDC.	2020-06-15 downloaded from the CCDC.
;
_cell_angle_alpha 90
_cell_angle_beta 109.420(2)
_cell_angle_gamma 90
_cell_formula_units_Z 4
_cell_length_a 9.3084(5)
_cell_length_b 11.1550(6)
_cell_length_c 13.8573(8)
_cell_measurement_reflns_used 9913
_cell_measurement_temperature 100.0
_cell_measurement_theta_max 27.507
_cell_measurement_theta_min 2.325
_cell_volume 1357.01(13)
_computing_molecular_graphics 'Olex2 (Dolomanov et al., 2009)'
_computing_publication_material 'Olex2 (Dolomanov et al., 2009)'
_computing_structure_refinement 'ShelXL (Sheldrick, 2015)'
_computing_structure_solution 'ShelXT (Sheldrick, 2015)'
_diffrn_ambient_temperature 100.0
_diffrn_measured_fraction_theta_full 0.998
_diffrn_measured_fraction_theta_max 0.996
_diffrn_measurement_device_type 'Bruker APEX-II CCD'
_diffrn_measurement_method '\f and \w scans'
_diffrn_radiation_type MoK\a
_diffrn_radiation_wavelength 0.71073
_diffrn_reflns_av_R_equivalents 0.0763
_diffrn_reflns_av_unetI/netI 0.0439
_diffrn_reflns_Laue_measured_fraction_full 0.998
_diffrn_reflns_Laue_measured_fraction_max 0.996
_diffrn_reflns_limit_h_max 12
_diffrn_reflns_limit_h_min -12
_diffrn_reflns_limit_k_max 14
_diffrn_reflns_limit_k_min -14
_diffrn_reflns_limit_l_max 18
_diffrn_reflns_limit_l_min -17
_diffrn_reflns_number 26689
_diffrn_reflns_point_group_measured_fraction_full 0.998
_diffrn_reflns_point_group_measured_fraction_max 0.996
_diffrn_reflns_theta_full 25.242
_diffrn_reflns_theta_max 27.533
_diffrn_reflns_theta_min 2.953
_diffrn_standards_number 0
_exptl_absorpt_coefficient_mu 2.162
_exptl_absorpt_correction_T_max 0.5629
_exptl_absorpt_correction_T_min 0.2900
_exptl_absorpt_correction_type multi-scan
_exptl_absorpt_process_details
;
SADABS-2016/2 (Bruker,2016/2) was used for absorption correction.
wR2(int) was 0.1461 before and 0.0735 after correction.
The Ratio of minimum to maximum transmission is 0.5152.
The \l/2 correction factor is Not present.
;
_exptl_crystal_colour green
_exptl_crystal_colour_primary green
_exptl_crystal_density_diffrn 1.898
_exptl_crystal_description plate
_exptl_crystal_F_000 778
_exptl_crystal_size_max 0.655
_exptl_crystal_size_mid 0.434
_exptl_crystal_size_min 0.164
_refine_diff_density_max 0.452
_refine_diff_density_min -0.552
_refine_diff_density_rms 0.110
_refine_ls_extinction_method none
_refine_ls_goodness_of_fit_ref 1.099
_refine_ls_hydrogen_treatment constr
_refine_ls_matrix_type full
_refine_ls_number_parameters 193
_refine_ls_number_reflns 3106
_refine_ls_number_restraints 0
_refine_ls_restrained_S_all 1.099
_refine_ls_R_factor_all 0.0550
_refine_ls_R_factor_gt 0.0382
_refine_ls_shift/su_max 0.001
_refine_ls_shift/su_mean 0.000
_refine_ls_structure_factor_coef Fsqd
_refine_ls_weighting_details 'w=1/[\s^2^(Fo^2^)+(0.0203P)^2^+2.9323P] where P=(Fo^2^+2Fc^2^)/3'
_refine_ls_weighting_scheme calc
_refine_ls_wR_factor_gt 0.0732
_refine_ls_wR_factor_ref 0.0792
_reflns_Friedel_coverage 0.000
_reflns_number_gt 2540
_reflns_number_total 3106
_reflns_threshold_expression 'I > 2\s(I)'
_cod_data_source_file d0dt01309a3.cif
_cod_data_source_block jhcrcu2a
_cod_depositor_comments 'Adding full bibliography for 7704668--7704669.cif.'
_cod_database_code 7704669
_shelx_space_group_comment
;
The symmetry employed for this shelxl refinement is uniquely defined
by the following loop, which should always be used as a source of
symmetry information in preference to the above space-group names.
They are only intended as comments.
;
_shelx_estimated_absorpt_t_max 0.718
_shelx_estimated_absorpt_t_min 0.332
_olex2_refinement_description
;
1. Fixed Uiso
 At 1.2 times of:
  All C(H) groups, All N(H) groups, All N(H,H) groups
 At 1.5 times of:
  All O(H,H) groups
2. Others
 Fixed Sof: O3(0.34) H3C(0.34) H3D(0.34)
3.a Free rotating group:
 O3(H3C,H3D)
3.b Aromatic/amide H refined with riding coordinates:
 N2(H2), C1(H1), C6(H6), C7(H7), C8(H8), C9(H9), C10(H10)
3.c X=CH2 refined with riding coordinates:
 N3(H3A,H3B)
;
_shelx_shelxl_version_number 2014/7
_olex2_submission_special_instructions 'No special instructions were received'

loop_
_space_group_symop_operation_xyz
'x, y, z'
'-x+1/2, y+1/2, -z+1/2'
'-x, -y, -z'
'x-1/2, -y-1/2, z-1/2'

loop_
_atom_site_label
_atom_site_type_symbol
_atom_site_fract_x
_atom_site_fract_y
_atom_site_fract_z
_atom_site_U_iso_or_equiv
_atom_site_adp_type
_atom_site_occupancy
_atom_site_site_symmetry_order
_atom_site_calc_flag
_atom_site_refinement_flags_posn
_atom_site_refinement_flags_adp
_atom_site_refinement_flags_occupancy
_atom_site_disorder_assembly
_atom_site_disorder_group
Cu1 Cu 0.45598(4) 0.76243(3) 0.69912(3) 0.01275(11) Uani 1 1 d . . . . .
Cl1 Cl 0.24774(8) 0.86185(6) 0.59854(6) 0.01622(16) Uani 1 1 d . . . . .
Cl2 Cl 0.58202(8) 0.72093(7) 0.56309(6) 0.01934(17) Uani 1 1 d . . . . .
S1 S 0.57229(8) 0.93788(7) 0.76303(6) 0.01716(17) Uani 1 1 d . . . . .
O1 O 0.3463(2) 0.60669(17) 0.66654(15) 0.0140(4) Uani 1 1 d . . . . .
O2 O 0.4954(2) 0.26854(18) 0.76394(16) 0.0181(5) Uani 1 1 d . . . . .
N1 N 0.6215(3) 0.6831(2) 0.81329(19) 0.0140(5) Uani 1 1 d . . . . .
N2 N 0.7320(3) 0.7587(2) 0.87474(19) 0.0169(5) Uani 1 1 d . . . . .
H2 H 0.8114 0.7290 0.9230 0.020 Uiso 1 1 calc R . . . .
N3 N 0.8225(3) 0.9457(2) 0.92440(19) 0.0188(6) Uani 1 1 d . . . . .
H3A H 0.8976 0.9124 0.9736 0.023 Uiso 1 1 calc R . . . .
H3B H 0.8176 1.0242 0.9179 0.023 Uiso 1 1 calc R . . . .
C1 C 0.6425(3) 0.5706(3) 0.8329(2) 0.0146(6) Uani 1 1 d . . . . .
H1 H 0.7319 0.5462 0.8861 0.018 Uiso 1 1 calc R . . . .
C2 C 0.5366(3) 0.4795(3) 0.7779(2) 0.0136(6) Uani 1 1 d . . . . .
C3 C 0.3931(3) 0.5042(3) 0.6977(2) 0.0119(6) Uani 1 1 d . . . . .
C4 C 0.3042(3) 0.3995(3) 0.6527(2) 0.0133(6) Uani 1 1 d . . . . .
C5 C 0.3571(3) 0.2850(3) 0.6865(2) 0.0149(6) Uani 1 1 d . . . . .
C6 C 0.5767(3) 0.3640(3) 0.8053(2) 0.0161(6) Uani 1 1 d . . . . .
H6 H 0.6708 0.3509 0.8585 0.019 Uiso 1 1 calc R . . . .
C7 C 0.1635(3) 0.4087(3) 0.5730(2) 0.0160(6) Uani 1 1 d . . . . .
H7 H 0.1243 0.4855 0.5479 0.019 Uiso 1 1 calc R . . . .
C8 C 0.0826(3) 0.3074(3) 0.5312(2) 0.0167(6) Uani 1 1 d . . . . .
H8 H -0.0121 0.3142 0.4773 0.020 Uiso 1 1 calc R . . . .
C9 C 0.1398(4) 0.1944(3) 0.5681(2) 0.0187(7) Uani 1 1 d . . . . .
H9 H 0.0829 0.1248 0.5391 0.022 Uiso 1 1 calc R . . . .
C10 C 0.2768(4) 0.1822(3) 0.6456(2) 0.0180(6) Uani 1 1 d . . . . .
H10 H 0.3153 0.1052 0.6705 0.022 Uiso 1 1 calc R . . . .
C11 C 0.7174(3) 0.8779(3) 0.8604(2) 0.0157(6) Uani 1 1 d . . . . .
O3 O 0.51(3) 1.000(13) 0.494(12) 0.036(9) Uani 0.34 1 d . . P A -1
H3C H 0.5060 0.9295 0.5205 0.054 Uiso 0.34 1 d G . P A -1
H3D H 0.4860 1.0540 0.5337 0.054 Uiso 0.34 1 d G . P A -1

loop_
_atom_site_aniso_label
_atom_site_aniso_U_11
_atom_site_aniso_U_22
_atom_site_aniso_U_33
_atom_site_aniso_U_23
_atom_site_aniso_U_13
_atom_site_aniso_U_12
Cu1 0.01229(18) 0.00924(18) 0.0139(2) -0.00065(14) 0.00054(14) -0.00100(13)
Cl1 0.0153(3) 0.0116(3) 0.0179(4) -0.0002(3) 0.0004(3) 0.0013(3)
Cl2 0.0184(4) 0.0192(4) 0.0214(4) -0.0053(3) 0.0079(3) -0.0025(3)
S1 0.0160(4) 0.0128(4) 0.0185(4) -0.0001(3) 0.0002(3) -0.0011(3)
O1 0.0129(10) 0.0088(10) 0.0175(11) 0.0000(8) 0.0014(9) 0.0001(8)
O2 0.0210(11) 0.0103(10) 0.0211(12) 0.0019(9) 0.0044(9) 0.0023(8)
N1 0.0116(12) 0.0137(12) 0.0151(13) -0.0018(10) 0.0021(10) -0.0022(10)
N2 0.0147(12) 0.0136(13) 0.0158(13) 0.0001(10) -0.0040(10) -0.0009(10)
N3 0.0187(13) 0.0149(13) 0.0159(14) -0.0018(11) -0.0036(11) -0.0020(11)
C1 0.0125(14) 0.0162(15) 0.0141(15) 0.0020(12) 0.0029(12) 0.0034(12)
C2 0.0155(14) 0.0122(14) 0.0127(15) 0.0018(11) 0.0044(12) 0.0017(11)
C3 0.0143(14) 0.0106(14) 0.0135(15) 0.0014(11) 0.0080(12) 0.0000(11)
C4 0.0149(14) 0.0119(14) 0.0154(15) 0.0000(12) 0.0081(12) -0.0008(11)
C5 0.0165(14) 0.0120(14) 0.0167(16) 0.0000(12) 0.0063(13) -0.0003(12)
C6 0.0165(15) 0.0158(15) 0.0152(15) -0.0001(12) 0.0040(13) 0.0002(12)
C7 0.0145(14) 0.0115(14) 0.0215(17) 0.0001(12) 0.0051(13) 0.0025(12)
C8 0.0167(15) 0.0140(15) 0.0196(17) -0.0036(12) 0.0063(13) -0.0026(12)
C9 0.0221(16) 0.0138(15) 0.0241(18) -0.0063(13) 0.0128(14) -0.0077(12)
C10 0.0244(16) 0.0085(14) 0.0241(17) 0.0033(12) 0.0122(14) -0.0001(12)
C11 0.0163(14) 0.0174(15) 0.0136(15) 0.0011(12) 0.0054(12) 0.0003(12)
O3 0.04(3) 0.038(4) 0.03(2) 0.018(12) 0.013(13) -0.006(10)

loop_
_atom_type_symbol
_atom_type_description
_atom_type_scat_dispersion_real
_atom_type_scat_dispersion_imag
_atom_type_scat_source
C C 0.0033 0.0016 'International Tables Vol C Tables 4.2.6.8 and 6.1.1.4'
H H 0.0000 0.0000 'International Tables Vol C Tables 4.2.6.8 and 6.1.1.4'
Cl Cl 0.1484 0.1585 'International Tables Vol C Tables 4.2.6.8 and 6.1.1.4'
Cu Cu 0.3201 1.2651 'International Tables Vol C Tables 4.2.6.8 and 6.1.1.4'
N N 0.0061 0.0033 'International Tables Vol C Tables 4.2.6.8 and 6.1.1.4'
O O 0.0106 0.0060 'International Tables Vol C Tables 4.2.6.8 and 6.1.1.4'
S S 0.1246 0.1234 'International Tables Vol C Tables 4.2.6.8 and 6.1.1.4'

loop_
_geom_angle_atom_site_label_1
_geom_angle_atom_site_label_2
_geom_angle_atom_site_label_3
_geom_angle
_geom_angle_site_symmetry_1
_geom_angle_site_symmetry_3
_geom_angle_publ_flag
Cl1 Cu1 Cl2 98.20(3) . . ?
Cl1 Cu1 S1 91.00(3) . . ?
S1 Cu1 Cl2 99.59(3) . . ?
O1 Cu1 Cl1 91.06(6) . . ?
O1 Cu1 Cl2 90.06(6) . . ?
O1 Cu1 S1 169.74(6) . . ?
O1 Cu1 N1 89.72(9) . . ?
N1 Cu1 Cl1 167.15(7) . . ?
N1 Cu1 Cl2 94.62(7) . . ?
N1 Cu1 S1 86.06(7) . . ?
C11 S1 Cu1 96.93(11) . . ?
C3 O1 Cu1 128.89(18) . . ?
C6 O2 C5 118.7(2) . . ?
N2 N1 Cu1 115.75(18) . . ?
C1 N1 Cu1 128.3(2) . . ?
C1 N1 N2 115.8(3) . . ?
N1 N2 H2 120.2 . . ?
C11 N2 N1 119.7(2) . . ?
C11 N2 H2 120.2 . . ?
H3A N3 H3B 120.0 . . ?
C11 N3 H3A 120.0 . . ?
C11 N3 H3B 120.0 . . ?
N1 C1 H1 118.4 . . ?
N1 C1 C2 123.1(3) . . ?
C2 C1 H1 118.4 . . ?
C1 C2 C3 124.3(3) . . ?
C6 C2 C1 116.3(3) . . ?
C6 C2 C3 119.4(3) . . ?
O1 C3 C2 124.4(3) . . ?
O1 C3 C4 120.4(3) . . ?
C4 C3 C2 115.2(2) . . ?
C5 C4 C3 120.5(3) . . ?
C5 C4 C7 117.6(3) . . ?
C7 C4 C3 121.9(3) . . ?
O2 C5 C4 121.0(3) . . ?
C10 C5 O2 116.3(3) . . ?
C10 C5 C4 122.7(3) . . ?
O2 C6 C2 125.3(3) . . ?
O2 C6 H6 117.4 . . ?
C2 C6 H6 117.4 . . ?
C4 C7 H7 119.8 . . ?
C8 C7 C4 120.4(3) . . ?
C8 C7 H7 119.8 . . ?
C7 C8 H8 120.0 . . ?
C7 C8 C9 119.9(3) . . ?
C9 C8 H8 120.0 . . ?
C8 C9 H9 119.4 . . ?
C10 C9 C8 121.1(3) . . ?
C10 C9 H9 119.4 . . ?
C5 C10 H10 120.9 . . ?
C9 C10 C5 118.2(3) . . ?
C9 C10 H10 120.9 . . ?
N2 C11 S1 121.4(2) . . ?
N3 C11 S1 121.7(2) . . ?
N3 C11 N2 116.9(3) . . ?
H3C O3 H3D 109.4 . . ?

loop_
_geom_bond_atom_site_label_1
_geom_bond_atom_site_label_2
_geom_bond_distance
_geom_bond_site_symmetry_2
_geom_bond_publ_flag
Cu1 Cl1 2.2656(8) . ?
Cu1 Cl2 2.5719(8) . ?
Cu1 S1 2.2692(8) . ?
Cu1 O1 1.9892(19) . ?
Cu1 N1 2.010(2) . ?
S1 C11 1.698(3) . ?
O1 C3 1.249(3) . ?
O2 C5 1.387(4) . ?
O2 C6 1.322(4) . ?
N1 N2 1.383(3) . ?
N1 C1 1.285(4) . ?
N2 H2 0.8800 . ?
N2 C11 1.344(4) . ?
N3 H3A 0.8800 . ?
N3 H3B 0.8800 . ?
N3 C11 1.318(4) . ?
C1 H1 0.9500 . ?
C1 C2 1.445(4) . ?
C2 C3 1.452(4) . ?
C2 C6 1.360(4) . ?
C3 C4 1.447(4) . ?
C4 C5 1.393(4) . ?
C4 C7 1.409(4) . ?
C5 C10 1.383(4) . ?
C6 H6 0.9500 . ?
C7 H7 0.9500 . ?
C7 C8 1.375(4) . ?
C8 H8 0.9500 . ?
C8 C9 1.398(4) . ?
C9 H9 0.9500 . ?
C9 C10 1.374(4) . ?
C10 H10 0.9500 . ?
O3 H3C 0.8701 . ?
O3 H3D 0.8702 . ?

loop_
_geom_hbond_atom_site_label_D
_geom_hbond_atom_site_label_H
_geom_hbond_atom_site_label_A
_geom_hbond_distance_DH
_geom_hbond_distance_HA
_geom_hbond_distance_DA
_geom_hbond_angle_DHA
_geom_hbond_site_symmetry_A
N2 H2 Cl1 0.88 2.87 3.339(3) 114.7 4_676
N2 H2 Cl2 0.88 2.68 3.439(3) 145.3 4_676
N3 H3A Cl2 0.88 2.30 3.146(3) 161.7 4_676
N3 H3B Cl2 0.88 2.37 3.185(3) 155.0 2_656
O3 H3C Cl2 0.87 2.45 3.27(14) 157.5 .
O3 H3D Cl2 0.87 2.82 3.25(15) 112.0 3_676

loop_
_geom_torsion_atom_site_label_1
_geom_torsion_atom_site_label_2
_geom_torsion_atom_site_label_3
_geom_torsion_atom_site_label_4
_geom_torsion
_geom_torsion_site_symmetry_1
_geom_torsion_site_symmetry_2
_geom_torsion_site_symmetry_3
_geom_torsion_site_symmetry_4
_geom_torsion_publ_flag
Cu1 S1 C11 N2 1.5(3) . . . . ?
Cu1 S1 C11 N3 -179.7(2) . . . . ?
Cu1 O1 C3 C2 8.8(4) . . . . ?
Cu1 O1 C3 C4 -170.16(19) . . . . ?
Cu1 N1 N2 C11 4.9(3) . . . . ?
Cu1 N1 C1 C2 -5.9(4) . . . . ?
O1 C3 C4 C5 179.2(3) . . . . ?
O1 C3 C4 C7 0.1(4) . . . . ?
O2 C5 C10 C9 -179.4(3) . . . . ?
N1 N2 C11 S1 -4.3(4) . . . . ?
N1 N2 C11 N3 176.9(2) . . . . ?
N1 C1 C2 C3 -2.4(5) . . . . ?
N1 C1 C2 C6 178.1(3) . . . . ?
N2 N1 C1 C2 178.5(3) . . . . ?
C1 N1 N2 C11 -178.9(3) . . . . ?
C1 C2 C3 O1 1.0(5) . . . . ?
C1 C2 C3 C4 -180.0(3) . . . . ?
C1 C2 C6 O2 -179.8(3) . . . . ?
C2 C3 C4 C5 0.1(4) . . . . ?
C2 C3 C4 C7 -179.0(3) . . . . ?
C3 C2 C6 O2 0.7(5) . . . . ?
C3 C4 C5 O2 0.1(4) . . . . ?
C3 C4 C5 C10 -179.7(3) . . . . ?
C3 C4 C7 C8 179.4(3) . . . . ?
C4 C5 C10 C9 0.3(4) . . . . ?
C4 C7 C8 C9 0.2(4) . . . . ?
C5 O2 C6 C2 -0.4(4) . . . . ?
C5 C4 C7 C8 0.2(4) . . . . ?
C6 O2 C5 C4 0.0(4) . . . . ?
C6 O2 C5 C10 179.8(3) . . . . ?
C6 C2 C3 O1 -179.6(3) . . . . ?
C6 C2 C3 C4 -0.5(4) . . . . ?
C7 C4 C5 O2 179.3(2) . . . . ?
C7 C4 C5 C10 -0.5(4) . . . . ?
C7 C8 C9 C10 -0.3(4) . . . . ?
C8 C9 C10 C5 0.1(4) . . . . ?
